data_7702330
loop_
_publ_author_name
'Krautscheid, Harald'
'Emig, Norbert'
'Klaassen, Nicole'
'Seringer, Petra'

_publ_section_title
;
 Thiocyanato complexes of the coinage metals: synthesis and crystal
 structures of the polymeric pyridine complexes
 [Ag&#x200A;xCuy(SCN)x&#x2005;+&#x2005;y(py)z]
;
_journal_issue 18
_journal_name_full 'Journal of the Chemical Society, Dalton Transactions'
_journal_page_first 3071
_journal_paper_doi 10.1039/a803468k
_journal_year 1998
_chemical_formula_structural '[Ag(SCN)(NC5H5)2]'
_chemical_formula_sum 'C11 H10 Ag N3 S'
_chemical_formula_weight 324.15
_space_group_IT_number 29
_space_group_name_Hall 'P 2c -2ac'
_space_group_name_H-M_alt 'P c a 21'
_symmetry_cell_setting orthorhombic
_symmetry_space_group_name_H-M 'P c a 21'
_atom_sites_solution_hydrogens geom
_atom_sites_solution_primary direct
_atom_sites_solution_secondary difmap
_audit_creation_method SHELXL
_cell_angle_alpha 90.00
_cell_angle_beta 90.00
_cell_angle_gamma 90.00
_cell_formula_units_Z 8
_cell_length_a 7.772(2)
_cell_length_b 17.084(4)
_cell_length_c 18.495(4)
_cell_measurement_reflns_used 428
_cell_measurement_temperature 213(2)
_cell_measurement_theta_max 27.0
_cell_measurement_theta_min 3.0
_cell_volume 2455.7(10)
_computing_cell_refinement 'STOE IPDS software'
_computing_data_collection 'STOE IPDS software'
_computing_data_reduction 'STOE IPDS software'
_computing_molecular_graphics SCHAKAL
_computing_structure_refinement 'SHELXL-92 (Sheldrick, 1993)'
_computing_structure_solution 'SHELXS-86 (Sheldrick, 1990)'
_diffrn_ambient_temperature 213(2)
_diffrn_measurement_device 'STOE IPDS'
_diffrn_radiation_monochromator graphite
_diffrn_radiation_source 'fine-focus sealed tube'
_diffrn_radiation_type MoKa
_diffrn_radiation_wavelength 0.71069
_diffrn_reflns_av_R_equivalents 0.0405
_diffrn_reflns_av_sigmaI/netI 0.0282
_diffrn_reflns_limit_h_max 10
_diffrn_reflns_limit_h_min -10
_diffrn_reflns_limit_k_max 21
_diffrn_reflns_limit_k_min -22
_diffrn_reflns_limit_l_max 24
_diffrn_reflns_limit_l_min -24
_diffrn_reflns_number 12217
_diffrn_reflns_theta_max 26.98
_diffrn_reflns_theta_min 3.08
_exptl_absorpt_coefficient_mu 1.786
_exptl_absorpt_correction_type none
_exptl_crystal_colour colorless
_exptl_crystal_density_diffrn 1.754
_exptl_crystal_description needle
_exptl_crystal_F_000 1280
_exptl_crystal_size_max 0.30
_exptl_crystal_size_mid 0.27
_exptl_crystal_size_min 0.25
_refine_diff_density_max .576
_refine_diff_density_min -.732
_refine_diff_density_rms .073
_refine_ls_abs_structure_details 'Flack H D (1983), Acta Cryst. A39, 876-881'
_refine_ls_abs_structure_Flack -0.06(3)
_refine_ls_extinction_method none
_refine_ls_goodness_of_fit_all 1.043
_refine_ls_goodness_of_fit_obs 1.053
_refine_ls_matrix_type full
_refine_ls_number_parameters 289
_refine_ls_number_reflns 5221
_refine_ls_number_restraints 1
_refine_ls_restrained_S_all 1.043
_refine_ls_restrained_S_obs 1.053
_refine_ls_R_factor_all 0.0329
_refine_ls_R_factor_obs 0.0306
_refine_ls_shift/esd_max 0.012
_refine_ls_shift/esd_mean 0.002
_refine_ls_structure_factor_coef Fsqd
_refine_ls_weighting_details 'w=1/[s^2^(Fo^2^)+( 0.0512P)^2^+0.5334P] where P=(Fo^2^+2Fc^2^)/3'
_refine_ls_weighting_scheme calc
_refine_ls_wR_factor_all 0.0772
_refine_ls_wR_factor_obs 0.0758
_reflns_number_observed 4953
_reflns_number_total 5221
_reflns_observed_criterion >2sigma(I)
_cod_data_source_file k803468.txt
_cod_data_source_block ag5m1
_cod_depositor_comments
;
The following automatic conversions were performed:

data item '_refine_ls_weighting_scheme' value 'calc
w=1/[s^2^(Fo^2^)+( 0.0512P)^2^+0.5334P] where P=(Fo^2^+2Fc^2^)/3' was
changed to 'calc'. A new data item '_refine_ls_weighting_details' was
created with the value set to 'w=1/[s^2^(Fo^2^)+(
0.0512P)^2^+0.5334P] where P=(Fo^2^+2Fc^2^)/3'.

Automatic conversion script
Id: cif_fix_values 6909 2019-04-08 15:41:33Z antanas 
;
_cod_original_sg_symbol_H-M Pca2(1)
_cod_database_code 7702330

loop_
_symmetry_equiv_pos_as_xyz
'x, y, z'
'-x, -y, z+1/2'
'-x+1/2, y, z+1/2'
'x+1/2, -y, z'

loop_
_atom_site_aniso_label
_atom_site_aniso_U_11
_atom_site_aniso_U_22
_atom_site_aniso_U_33
_atom_site_aniso_U_23
_atom_site_aniso_U_13
_atom_site_aniso_U_12
Ag1 0.0565(2) 0.03197(12) 0.0424(2) -0.00575(12) -0.0013(2) -0.00140(12)
S1 0.0334(4) 0.0342(4) 0.0388(4) 0.0015(3) -0.0015(3) 0.0002(3)
C1 0.039(2) 0.041(2) 0.035(2) -0.007(2) 0.002(2) -0.002(2)
N1 0.059(2) 0.048(2) 0.068(3) -0.013(2) 0.003(2) 0.016(2)
N2 0.040(2) 0.0317(15) 0.049(2) -0.0081(15) -0.0025(15) 0.0005(13)
C2 0.042(2) 0.038(2) 0.048(2) 0.000(2) 0.003(2) 0.002(2)
C3 0.066(3) 0.034(2) 0.061(3) -0.001(2) 0.009(2) 0.008(2)
C4 0.090(4) 0.040(2) 0.049(2) -0.009(2) 0.007(2) -0.011(2)
C5 0.067(3) 0.053(3) 0.047(2) -0.008(2) -0.006(2) -0.024(2)
C6 0.045(2) 0.044(2) 0.059(3) -0.002(2) -0.008(2) -0.005(2)
N3 0.047(2) 0.048(2) 0.034(2) 0.0018(14) 0.0011(14) 0.007(2)
C7 0.060(3) 0.057(3) 0.037(2) -0.004(2) 0.006(2) 0.012(2)
C8 0.065(3) 0.084(4) 0.036(2) 0.002(2) 0.008(2) 0.010(3)
C9 0.057(3) 0.081(4) 0.048(3) 0.029(2) -0.001(2) -0.002(3)
C10 0.061(3) 0.050(3) 0.061(3) 0.012(2) -0.008(2) 0.001(2)
C11 0.056(2) 0.043(2) 0.041(2) -0.001(2) -0.004(2) 0.007(2)
Ag2 0.0493(2) 0.03462(14) 0.0445(2) 0.00199(13) -0.01416(14) -0.00529(11)
S2 0.0328(4) 0.0415(5) 0.0383(4) -0.0043(4) -0.0037(4) -0.0014(4)
C12 0.035(2) 0.046(2) 0.029(2) 0.006(2) -0.0052(14) 0.000(2)
N4 0.058(2) 0.050(2) 0.055(2) 0.009(2) -0.005(2) 0.008(2)
N5 0.045(2) 0.034(2) 0.051(2) 0.0023(14) -0.0074(15) 0.0027(14)
C13 0.041(2) 0.037(2) 0.068(3) 0.005(2) 0.007(2) 0.000(2)
C14 0.066(3) 0.035(2) 0.076(3) 0.009(2) 0.026(2) 0.000(2)
C15 0.083(4) 0.047(3) 0.058(3) 0.017(2) 0.014(3) 0.030(3)
C16 0.059(3) 0.072(3) 0.067(3) 0.005(3) -0.015(3) 0.027(3)
C17 0.050(2) 0.050(2) 0.070(3) -0.005(2) -0.020(2) 0.008(2)
N6 0.035(2) 0.042(2) 0.0318(15) -0.0025(13) -0.0015(12) -0.0046(13)
C18 0.053(2) 0.042(2) 0.042(2) 0.003(2) 0.004(2) -0.011(2)
C19 0.066(3) 0.071(3) 0.030(2) 0.005(2) 0.006(2) -0.006(2)
C20 0.060(3) 0.067(3) 0.036(2) -0.014(2) -0.003(2) -0.009(2)
C21 0.053(2) 0.040(2) 0.054(2) -0.012(2) 0.003(2) -0.006(2)
C22 0.050(2) 0.039(2) 0.039(2) 0.003(2) -0.005(2) -0.003(2)

loop_
_atom_site_label
_atom_site_type_symbol
_atom_site_fract_x
_atom_site_fract_y
_atom_site_fract_z
_atom_site_U_iso_or_equiv
_atom_site_thermal_displace_type
_atom_site_occupancy
_atom_site_calc_flag
_atom_site_refinement_flags
Ag1 Ag 0.21778(4) 0.55543(2) 0.18145(2) 0.04360(9) Uani 1 d .
S1 S -0.00139(12) 0.48036(5) 0.10834(5) 0.0355(2) Uani 1 d .
C1 C 0.1116(5) 0.3978(2) 0.1096(2) 0.0382(8) Uani 1 d .
N1 N 0.1920(6) 0.3406(3) 0.1092(3) 0.0582(11) Uani 1 d .
N2 N 0.2296(4) 0.6786(2) 0.2261(2) 0.0403(7) Uani 1 d .
C2 C 0.1093(5) 0.7340(2) 0.2179(2) 0.0428(8) Uani 1 d .
H2 H 0.0168(5) 0.7240(2) 0.1864(2) 0.051 Uiso 1 calc R
C3 C 0.1145(7) 0.8043(3) 0.2530(3) 0.0536(11) Uani 1 d .
H3 H 0.0277(7) 0.8418(3) 0.2453(3) 0.064 Uiso 1 calc R
C4 C 0.2481(8) 0.8198(3) 0.2995(3) 0.0594(13) Uani 1 d .
H4 H 0.2533(8) 0.8674(3) 0.3248(3) 0.071 Uiso 1 calc R
C5 C 0.3743(7) 0.7638(3) 0.3083(2) 0.0554(12) Uani 1 d .
H5 H 0.4683(7) 0.7730(3) 0.3392(2) 0.066 Uiso 1 calc R
C6 C 0.3605(6) 0.6943(3) 0.2714(3) 0.0494(10) Uani 1 d .
H6 H 0.4462(6) 0.6562(3) 0.2780(3) 0.059 Uiso 1 calc R
N3 N 0.2568(5) 0.4843(2) 0.2920(2) 0.0428(8) Uani 1 d .
C7 C 0.2177(7) 0.5128(3) 0.3580(2) 0.0513(11) Uani 1 d .
H7 H 0.1857(7) 0.5657(3) 0.3622(2) 0.062 Uiso 1 calc R
C8 C 0.2231(8) 0.4669(4) 0.4200(3) 0.0616(13) Uani 1 d .
H8 H 0.1954(8) 0.4888(4) 0.4652(3) 0.074 Uiso 1 calc R
C9 C 0.2689(7) 0.3901(4) 0.4150(3) 0.0622(14) Uani 1 d .
H9 H 0.2728(7) 0.3584(4) 0.4565(3) 0.075 Uiso 1 calc R
C10 C 0.3095(7) 0.3596(3) 0.3475(3) 0.0574(12) Uani 1 d .
H10 H 0.3409(7) 0.3068(3) 0.3423(3) 0.069 Uiso 1 calc R
C11 C 0.3028(6) 0.4083(3) 0.2888(2) 0.0465(10) Uani 1 d .
H11 H 0.3321(6) 0.3874(3) 0.2434(2) 0.056 Uiso 1 calc R
Ag2 Ag 0.17034(4) 0.95816(2) 0.47264(2) 0.04281(9) Uani 1 d .
S2 S 0.43279(12) 1.01405(6) 0.38654(5) 0.0375(2) Uani 1 d .
C12 C 0.3346(5) 1.1008(3) 0.3853(2) 0.0369(8) Uani 1 d .
N4 N 0.2641(5) 1.1602(3) 0.3839(2) 0.0543(9) Uani 1 d .
N5 N 0.2420(5) 0.8294(2) 0.4956(2) 0.0435(8) Uani 1 d .
C13 C 0.1396(6) 0.7671(2) 0.4878(3) 0.0488(10) Uani 1 d .
H13 H 0.0235(6) 0.7755(2) 0.4758(3) 0.059 Uiso 1 calc R
C14 C 0.1964(7) 0.6911(3) 0.4965(3) 0.0592(13) Uani 1 d .
H14 H 0.1205(7) 0.6487(3) 0.4903(3) 0.071 Uiso 1 calc R
C15 C 0.3658(8) 0.6784(3) 0.5144(3) 0.0625(14) Uani 1 d .
H15 H 0.4083(8) 0.6274(3) 0.5207(3) 0.075 Uiso 1 calc R
C16 C 0.4720(7) 0.7428(4) 0.5229(3) 0.0661(14) Uani 1 d .
H16 H 0.5880(7) 0.7361(4) 0.5358(3) 0.079 Uiso 1 calc R
C17 C 0.4068(6) 0.8161(3) 0.5125(3) 0.0566(11) Uani 1 d .
H17 H 0.4810(6) 0.8592(3) 0.5174(3) 0.068 Uiso 1 calc R
N6 N 0.2541(4) 1.0220(2) 0.5773(2) 0.0363(7) Uani 1 d .
C18 C 0.2522(6) 0.9847(3) 0.6407(2) 0.0458(9) Uani 1 d .
H18 H 0.2180(6) 0.9319(3) 0.6414(2) 0.055 Uiso 1 calc R
C19 C 0.2979(7) 1.0196(4) 0.7052(3) 0.0555(12) Uani 1 d .
H19 H 0.2983(7) 0.9906(4) 0.7484(3) 0.067 Uiso 1 calc R
C20 C 0.3431(6) 1.0977(3) 0.7050(3) 0.0543(11) Uani 1 d .
H20 H 0.3719(6) 1.1235(3) 0.7482(3) 0.065 Uiso 1 calc R
C21 C 0.3449(6) 1.1371(3) 0.6397(3) 0.0489(10) Uani 1 d .
H21 H 0.3761(6) 1.1903(3) 0.6375(3) 0.059 Uiso 1 calc R
C22 C 0.3002(6) 1.0972(3) 0.5780(2) 0.0425(9) Uani 1 d .
H22 H 0.3022(6) 1.1244(3) 0.5338(2) 0.051 Uiso 1 calc R

loop_
_atom_type_symbol
_atom_type_description
_atom_type_scat_dispersion_real
_atom_type_scat_dispersion_imag
_atom_type_scat_source
C C .0033 .0016 'International Tables Vol C Tables 4.2.6.8 and 6.1.1.4'
H H .0000 .0000 'International Tables Vol C Tables 4.2.6.8 and 6.1.1.4'
Ag Ag -.8971 1.1015 'International Tables Vol C Tables 4.2.6.8 and 6.1.1.4'
N N .0061 .0033 'International Tables Vol C Tables 4.2.6.8 and 6.1.1.4'
S S .1246 .1234 'International Tables Vol C Tables 4.2.6.8 and 6.1.1.4'

loop_
_geom_angle_atom_site_label_1
_geom_angle_atom_site_label_2
_geom_angle_atom_site_label_3
_geom_angle
_geom_angle_site_symmetry_1
_geom_angle_site_symmetry_3
N2 Ag1 N3 98.89(13) . .
N2 Ag1 S1 134.06(9) . .
N3 Ag1 S1 106.53(10) . .
N2 Ag1 S1 111.67(9) . 4_565
N3 Ag1 S1 102.41(9) . 4_565
S1 Ag1 S1 99.55(3) . 4_565
C1 S1 Ag1 93.86(14) . .
C1 S1 Ag1 103.50(14) . 4_465
Ag1 S1 Ag1 113.65(4) . 4_465
N1 C1 S1 178.7(4) . .
C2 N2 C6 117.3(4) . .
C2 N2 Ag1 126.0(3) . .
C6 N2 Ag1 116.4(3) . .
N2 C2 C3 123.1(4) . .
C2 C3 C4 119.2(5) . .
C3 C4 C5 118.6(4) . .
C6 C5 C4 119.0(5) . .
N2 C6 C5 122.8(4) . .
C7 N3 C11 116.5(4) . .
C7 N3 Ag1 124.1(3) . .
C11 N3 Ag1 119.0(3) . .
N3 C7 C8 122.5(5) . .
C9 C8 C7 119.7(5) . .
C8 C9 C10 118.8(5) . .
C11 C10 C9 118.5(5) . .
N3 C11 C10 124.1(4) . .
N5 Ag2 N6 103.14(13) . .
N5 Ag2 S2 118.64(9) . 4_475
N6 Ag2 S2 130.92(9) . 4_475
N5 Ag2 S2 104.93(10) . .
N6 Ag2 S2 96.41(9) . .
S2 Ag2 S2 96.51(4) 4_475 .
C12 S2 Ag2 100.33(14) . 4_575
C12 S2 Ag2 88.68(14) . .
Ag2 S2 Ag2 104.22(4) 4_575 .
N4 C12 S2 178.8(4) . .
C13 N5 C17 117.4(4) . .
C13 N5 Ag2 126.5(3) . .
C17 N5 Ag2 115.9(3) . .
N5 C13 C14 123.1(4) . .
C15 C14 C13 118.8(5) . .
C14 C15 C16 118.3(4) . .
C17 C16 C15 119.5(5) . .
N5 C17 C16 123.0(5) . .
C22 N6 C18 117.0(4) . .
C22 N6 Ag2 122.5(3) . .
C18 N6 Ag2 120.4(3) . .
N6 C18 C19 123.4(4) . .
C20 C19 C18 118.7(4) . .
C19 C20 C21 118.4(4) . .
C22 C21 C20 118.7(4) . .
N6 C22 C21 123.7(4) . .

loop_
_geom_bond_atom_site_label_1
_geom_bond_atom_site_label_2
_geom_bond_distance
_geom_bond_site_symmetry_2
Ag1 N2 2.262(3) .
Ag1 N3 2.397(4) .
Ag1 S1 2.5248(10) .
Ag1 S1 2.6393(11) 4_565
S1 C1 1.662(4) .
S1 Ag1 2.6393(11) 4_465
C1 N1 1.161(6) .
N2 C2 1.339(5) .
N2 C6 1.344(6) .
C2 C3 1.367(6) .
C3 C4 1.374(8) .
C4 C5 1.380(9) .
C5 C6 1.374(7) .
N3 C7 1.350(6) .
N3 C11 1.349(6) .
C7 C8 1.389(7) .
C8 C9 1.362(9) .
C9 C10 1.390(8) .
C10 C11 1.369(7) .
Ag2 N5 2.308(3) .
Ag2 N6 2.315(3) .
Ag2 S2 2.4839(10) 4_475
Ag2 S2 2.7583(11) .
S2 C12 1.667(4) .
S2 Ag2 2.4839(10) 4_575
C12 N4 1.154(6) .
N5 C13 1.337(6) .
N5 C17 1.338(6) .
C13 C14 1.382(6) .
C14 C15 1.375(8) .
C15 C16 1.384(9) .
C16 C17 1.365(7) .
N6 C22 1.333(6) .
N6 C18 1.334(6) .
C18 C19 1.380(7) .
C19 C20 1.380(9) .
C20 C21 1.383(7) .
C21 C22 1.374(6) .
